data_9007810
loop_
_publ_author_name
'Masquelier, C.'
'd'Yvoire F'
'Rodier, N.'

_publ_section_title
;
 Structure of the sodium ion conductor Na7Fe3(As2O7)4
;
_journal_name_full 'Acta Crystallographica, Section C'
_journal_page_first 1584
_journal_page_last 1587
_journal_paper_doi 10.1107/S0108270189013697
_journal_volume 46
_journal_year 1990
_chemical_formula_structural Na7Fe3(As2O7)4
_chemical_formula_sum 'As8 Fe3 Na6.96 O28'
_space_group_IT_number 15
_symmetry_space_group_name_Hall '-C 2yc'
_symmetry_space_group_name_H-M 'C 1 2/c 1'
_cell_angle_alpha 90
_cell_angle_beta 93.683
_cell_angle_gamma 90
_cell_length_a 9.940
_cell_length_b 8.5483
_cell_length_c 28.762
_cell_formula_units_Z 4
_cell_volume 2438.863
_database_code_amcsd 0010172
_exptl_crystal_density_diffrn 3.745
_cod_database_code 9007810
_amcsd_formula_title Na7Fe3(As2O7)4

loop_
_space_group_symop_operation_xyz
x,y,z
1/2+x,1/2+y,z
x,-y,1/2+z
1/2+x,1/2-y,1/2+z
-x,y,1/2-z
1/2-x,1/2+y,1/2-z
-x,-y,-z
1/2-x,1/2-y,-z

loop_
_atom_site_label
_atom_site_fract_x
_atom_site_fract_y
_atom_site_fract_z
_atom_site_occupancy
_atom_site_U_iso_or_equiv
As1 0.29984 0.29537 0.24664 1.00000 0.00841
As2 0.21985 0.16184 0.33893 1.00000 0.00828
As3 0.51105 0.66258 0.44285 1.00000 0.00648
As4 0.41229 0.79584 0.53617 1.00000 0.00602
Fe1 0.00000 0.12020 0.25000 1.00000 0.00735
Fe2 0.31751 0.97710 0.43648 1.00000 0.00671
Na1 0.27830 0.38080 0.44570 1.00000 0.02026
Na2 0.52110 0.35770 0.35610 0.88000 0.03546
Na2* 0.47500 0.38400 0.34470 0.16000 0.02533
Na3 0.50000 0.01680 0.25000 0.60000 0.03673
Na3* 0.52500 0.96100 0.30940 0.20000 0.03040
Na4 0.29570 0.60310 0.34610 0.63000 0.04939
Na4* 0.33900 0.71900 0.35100 0.31000 0.04559
O1 0.37420 0.22140 0.20190 1.00000 0.01621
O2 0.36230 0.46380 0.26850 1.00000 0.01406
O3 0.13130 0.29940 0.23850 1.00000 0.01203
O4 0.32940 0.15980 0.29260 1.00000 0.01153
O5 0.06320 0.11990 0.31720 1.00000 0.01469
O6 0.23710 0.33550 0.36260 1.00000 0.02102
O7 0.27510 0.00410 0.36900 1.00000 0.01583
O8 0.47720 0.84620 0.42540 1.00000 0.01279
O9 0.67680 0.63820 0.45320 1.00000 0.01039
O10 0.43530 0.52920 0.41000 1.00000 0.01279
O11 0.44630 0.64510 0.49820 1.00000 0.01127
O12 0.34250 0.94500 0.50560 1.00000 0.01001
O13 0.55930 0.83640 0.56420 1.00000 0.01216
O14 0.30860 0.71410 0.57220 1.00000 0.01039

loop_
_cod_related_entry_id
_cod_related_entry_database
_cod_related_entry_code
1 AMCSD 0010172
